data_2000723
loop_
_publ_author_name
'Preut, H.'
'Dornseifer, N. M.'
'Mitchell, T. N.'

_publ_contact_author
;
       Dr. Hans Preut
       Fachbereich Chemie Universit\"at Dortmund
       Postfach 500500
       Otto-Hahn-Strasse 6
       D-4600 Dortmund 50
       Germany
;
_publ_section_title
;Structure of ethyl
 (<i>Z</i>)-4-(chlorodimethyl-stannyl)-6-hydroxy-7-oxo-6,7-diphenyl-3-heptenoate
;
_journal_issue 8
_journal_name_full 'Acta Crystallographica Section C'
_journal_page_first 1551
_journal_page_last 1553
_journal_paper_doi 10.1107/S0108270192005705
_journal_volume 48
_journal_year 1992
_chemical_formula_moiety 'C23 H27 Cl O4 Sn'
_chemical_formula_sum 'C23 H27 Cl O4 Sn'
_chemical_formula_weight 521.61
_chemical_melting_point 401.0(10)
_chemical_name_systematic
;
Ethyl (Z)-4-(chlorodimethylstannyl)-6-hydroxy-7-oxo-
6,7-diphenyl-3-heptenoate
;
_space_group_IT_number 2
_symmetry_cell_setting triclinic
_symmetry_space_group_name_Hall '-P 1'
_symmetry_space_group_name_H-M 'P -1'
_audit_creation_method
;
     text program nroff under UNIX
;
_cell_angle_alpha 71.59(2)
_cell_angle_beta 84.88(2)
_cell_angle_gamma 73.50(2)
_cell_formula_units_Z 2
_cell_length_a 8.321(3)
_cell_length_b 10.271(3)
_cell_length_c 15.313(4)
_cell_measurement_reflns_used 24
_cell_measurement_temperature 293.0(10)
_cell_measurement_theta_max 14.6
_cell_measurement_theta_min 8.1
_cell_volume 1190.6(7)
_computing_cell_refinement 'Nicolet R3m/V software'
_computing_data_collection 'Nicolet R3m/V software, release 4.11'
_computing_data_reduction 'Nicolet R3m/V software'
_computing_publication_material
;
          PARST (Nardelli, 1983), PLATON (Spek, 1982),
          MISSYM (Le Page, 1987), PCK83 (Williams, 1984)
;
_computing_structure_refinement
;
       SHELXTL-Plus
;
_computing_structure_solution
;
Patterson function with SHELXTL-Plus (Sheldrick, 1987)
;
_diffrn_ambient_temperature 293.0(10)
_diffrn_measurement_device 'Nicolet R3m/V'
_diffrn_measurement_method \q/2\q
_diffrn_radiation_monochromator graphite
_diffrn_radiation_source 'X-ray tube'
_diffrn_radiation_type 'Mo K\a'
_diffrn_radiation_wavelength 0.71073
_diffrn_reflns_av_R_equivalents 0.035
_diffrn_reflns_limit_h_max 9
_diffrn_reflns_limit_h_min -9
_diffrn_reflns_limit_k_max 12
_diffrn_reflns_limit_k_min -12
_diffrn_reflns_limit_l_max 17
_diffrn_reflns_limit_l_min 0
_diffrn_reflns_number 6405
_diffrn_reflns_reduction_process
;
       Lorentz-polarization correction,
       absorption correction, data averaged
;
_diffrn_reflns_theta_max 22.5
_diffrn_reflns_theta_min 1.0
_exptl_absorpt_coefficient_mu 1.21
_exptl_absorpt_correction_T_max 0.94
_exptl_absorpt_correction_T_min 1.00
_exptl_absorpt_correction_type empirical
_exptl_crystal_colour colourless
_exptl_crystal_density_diffrn 1.455
_exptl_crystal_F_000 528
_exptl_crystal_size_max 0.36
_exptl_crystal_size_mid 0.22
_exptl_crystal_size_min 0.12
_refine_diff_density_max 0.3
_refine_diff_density_min -0.6
_refine_ls_abs_structure_details
;
;
_refine_ls_goodness_of_fit_obs 0.8672
_refine_ls_hydrogen_treatment refU
_refine_ls_matrix_type full
_refine_ls_number_constraints 0
_refine_ls_number_parameters 263
_refine_ls_number_reflns 2573
_refine_ls_number_restraints 0
_refine_ls_R_factor_all 0.0413
_refine_ls_R_factor_obs 0.0323
_refine_ls_shift/esd_max 0.001
_refine_ls_shift/esd_mean 0.0005
_refine_ls_structure_factor_coef F
_refine_ls_weighting_details w=1/[\s^2^(F)+0.000841F^2^]
_refine_ls_weighting_scheme calc
_refine_ls_wR_factor_all 0.0435
_refine_ls_wR_factor_obs 0.0388
_reflns_number_observed 2573
_reflns_number_total 3124
_reflns_observed_criterion refl_observed_if_F>_4.0_sigma(F)
_cod_data_source_file ka1011.cif
_cod_data_source_block default
_cod_depositor_comments
;
The following automatic conversions were performed:

'_chemical_melting_point' value '400-402 K' was changed to
'401.0(10)' - the average value was taken and precision was
estimated.

Automatic conversion script
Id: cif_fix_values 1646 2011-03-28 12:23:43Z adriana 

The following automatic conversions were performed:

'_chemical_melting_point' value '400-402 K' was changed to
'401.0(10)' - the average value was taken and precision was
estimated.

Automatic conversion script
Id: cif_fix_values 1715 2011-07-08 13:25:40Z adriana 

The following automatic conversions were performed:

'_refine_ls_weighting_scheme' value 'calc
w=1/[\s^2^(F)+0.000841F^2^]' was changed to 'calc'. New tag
'_refine_ls_weighting_details' was created. The value of the new tag
was set to 'w=1/[\s^2^(F)+0.000841F^2^]'.

Automatic conversion script
Id: cif_fix_values 3143 2015-03-26 13:38:13Z robertas 
;
_cod_database_code 2000723

loop_
_symmetry_equiv_pos_as_xyz
+x,+y,+z
-x,-y,-z

loop_
_atom_site_aniso_label
_atom_site_aniso_U_11
_atom_site_aniso_U_22
_atom_site_aniso_U_33
_atom_site_aniso_U_12
_atom_site_aniso_U_13
_atom_site_aniso_U_23
Sn(1) 0.0491(2) 0.0459(2) 0.0444(2) -0.01030(10) -0.00170(10) -0.0030000
Cl(1) 0.0874(10) 0.0520(7) 0.0616(8) -0.0073(6) -0.0054(7) -0.0207000
O(1) 0.053(3) 0.157(4) 0.078(3) -0.036(3) -0.003(2) -0.035(2)
O(2) 0.084(3) 0.151(4) 0.064(3) -0.029(3) 0.009(2) -0.064(2)
O(3) 0.0423(18) 0.0491(18) 0.0480(18) -0.0120(15) 0.0028(14) -0.0074(10)
O(4) 0.073(3) 0.074(2) 0.0416(19) -0.0210(18) -0.0005(17) -0.0040(10)
C(1) 0.043(3) 0.067(3) 0.067(4) -0.023(3) 0.004(3) -0.012(2)
C(1') 0.079(4) 0.073(4) 0.066(4) -0.027(3) 0.008(3) -0.007(3)
C(2) 0.045(3) 0.067(3) 0.063(3) -0.006(3) -0.002(2) -0.017(2)
C(2') 0.066(4) 0.057(3) 0.065(4) -0.009(3) -0.015(3) -0.000(2)
C(3) 0.047(3) 0.053(3) 0.050(3) -0.010(2) 0.006(2) -0.010(2)
C(4) 0.041(3) 0.0(3) 0.033(2) -0.007(2) 0.0014(19) -0.010(2)
C(5) 0.050(3) 0.047(3) 0.039(3) -0.010(2) -0.003(2) -0.008(2)
C(6) 0.036(3) 0.050(3) 0.041(3) -0.013(2) -0.0015(19) -0.005(2)
C(7) 0.051(3) 0.054(3) 0.039(3) -0.014(2) 0.004(2) -0.019(2)
C(8) 0.146(6) 0.107(5) 0.056(4) -0.020(4) 0.011(4) -0.070(4)
C(9) 0.147(7) 0.103(5) 0.081(5) -0.022(4) 0.013(5) -0.052(5)
C(11) 0.041(3) 0.040(3) 0.057(3) -0.005(2) -0.011(2) -0.004(2)
C(12) 0.058(3) 0.050(3) 0.069(4) -0.010(3) -0.004(3) -0.015(2)
C(13) 0.066(4) 0.053(3) 0.099(5) -0.013(3) -0.005(3) -0.022(2)
C(14) 0.061(4) 0.064(4) 0.123(6) -0.035(4) -0.027(4) -0.014(3)
C(15) 0.083(5) 0.100(5) 0.081(4) -0.037(4) -0.022(4) -0.025(3)
C(16) 0.061(4) 0.087(4) 0.066(4) -0.030(3) -0.011(3) -0.022(3)
C(21) 0.045(3) 0.046(3) 0.044(3) -0.006(2) -0.003(2) -0.014(2)
C(22) 0.061(3) 0.062(3) 0.045(3) -0.007(2) -0.007(2) -0.021(2)
C(23) 0.063(4) 0.068(4) 0.062(4) -0.003(3) -0.015(3) -0.015(2)
C(24) 0.056(3) 0.052(3) 0.082(4) 0.003(3) -0.015(3) -0.011(2)
C(25) 0.064(4) 0.050(3) 0.082(4) -0.019(3) -0.010(3) -0.013(2)
C(26) 0.054(3) 0.054(3) 0.057(3) -0.016(3) -0.006(2) -0.017(2)

loop_
_atom_site_label
_atom_site_fract_x
_atom_site_fract_y
_atom_site_fract_z
_atom_site_U_iso_or_equiv
_atom_site_thermal_displace_type
_atom_site_calc_flag
_atom_site_calc_attached_atom
Sn(1) 0.10700(4) 0.02614(3) 0.83256(2) 0.0493 Uani ? ?
Cl(1) -0.0483(2) -0.15490(10) 0.89348(9) 0.0686 Uani ? ?
O(1) -0.4958(5) 0.2184(5) 0.6462(3) 0.0941 Uani ? ?
O(2) -0.2497(5) 0.2641(5) 0.6242(3) 0.0939 Uani ? ?
O(3) 0.2430(4) 0.2345(3) 0.7811(2) 0.0483 Uani ? ?
O(4) 0.1051(4) 0.3955(4) 0.6270(2) 0.0655 Uani ? ?
C(1) -0.3700(7) 0.2200(6) 0.6768(4) 0.0592 Uani ? ?
C(1') 0.1755(8) -0.0060(6) 0.7032(4) 0.0751 Uani ? ?
C(2) -0.3298(6) 0.1702(6) 0.7774(4) 0.0613 Uani ? ?
C(2') 0.2940(7) -0.0538(5) 0.9361(4) 0.0673 Uani ? ?
C(3) -0.2383(6) 0.2573(5) 0.8062(3) 0.0527 Uani ? ?
C(4) -0.0789(6) 0.2201(5) 0.8315(3) 0.0431 Uani ? ?
C(5) -0.0067(6) 0.3232(5) 0.8558(3) 0.0470 Uani ? ?
C(6) 0.1281(5) 0.3663(5) 0.7855(3) 0.0439 Uani ? ?
C(7) 0.0497(6) 0.4472(5) 0.6885(3) 0.0474 Uani ? ?
C(8) -0.2690(10) 0.3086(8) 0.5236(4) 0.0971 Uani ? ?
C(9) -0.1880(10) 0.1885(8) 0.4884(5) 0.1086 Uani ? ?
C(11) 0.2274(6) 0.4541(5) 0.8116(3) 0.0490 Uani ? ?
C(12) 0.3303(6) 0.5179(5) 0.7454(4) 0.0609 Uani ? ?
C(13) 0.4292(7) 0.5931(6) 0.7667(5) 0.0736 Uani ? ?
C(14) 0.4234(8) 0.6061(6) 0.8525(5) 0.0797 Uani ? ?
C(15) 0.3214(8) 0.5443(7) 0.9189(5) 0.0841 Uani ? ?
C(16) 0.2237(7) 0.4678(6) 0.8989(4) 0.0685 Uani ? ?
C(21) -0.0858(6) 0.5842(5) 0.6685(3) 0.0458 Uani ? ?
C(22) -0.1714(6) 0.6273(5) 0.5859(3) 0.0566 Uani ? ?
C(23) -0.2949(7) 0.7554(6) 0.5594(4) 0.0682 Uani ? ?
C(24) -0.3330(7) 0.8413(6) 0.6167(4) 0.0690 Uani ? ?
C(25) -0.2481(7) 0.7999(5) 0.6991(4) 0.0656 Uani ? ?
C(26) -0.1251(6) 0.6715(5) 0.7250(3) 0.0541 Uani ? ?
H(3a) 0.3105(4) 0.2521(3) 0.7366(2) .1130 Uiso calc O(3)
H(1'a) 0.2393(8) 0.0584(6) 0.6692(4) .1130 Uiso calc C(1')
H(1'b) 0.2420(8) -0.1024(6) 0.7121(4) .1130 Uiso calc C(1')
H(1'c) 0.0759(8) 0.0108(6) 0.6695(4) .1130 Uiso calc C(1')
H(2a) -0.2613(6) 0.0735(6) 0.7938(4) .1130 Uiso calc C(2)
H(2b) -0.4328(6) 0.1715(6) 0.8114(4) .1130 Uiso calc C(2)
H(2'a) 0.3683(7) 0.0066(5) 0.9224(4) .1130 Uiso calc C(2')
H(2'b) 0.2416(7) -0.0549(5) 0.9946(4) .1130 Uiso calc C(2')
H(2'c) 0.3568(7) -0.1488(5) 0.9379(4) .1130 Uiso calc C(2')
H(3b) -0.3030(6) 0.3512(5) 0.8057(3) .1130 Uiso calc C(3)
H(5a) 0.0422(6) 0.2798(5) 0.9160(3) .1130 Uiso calc C(5)
H(5b) -0.0953(6) 0.4064(5) 0.8569(3) .1130 Uiso calc C(5)
H(8a) -0.2190(10) 0.3854(8) 0.4951(4) .1130 Uiso calc C(8)
H(8b) -0.3860(10) 0.3414(8) 0.5083(4) .1130 Uiso calc C(8)
H(9a) -0.2010(10) 0.2163(8) 0.4229(5) .1130 Uiso calc C(9)
H(9b) -0.0710(10) 0.1568(8) 0.5036(5) .1130 Uiso calc C(9)
H(9c) -0.2390(10) 0.1125(8) 0.5169(5) .1130 Uiso calc C(9)
H(12) 0.3327(6) 0.5097(5) 0.6847(4) .1130 Uiso calc C(12)
H(13) 0.4996(7) 0.6370(6) 0.7205(5) .1130 Uiso calc C(13)
H(14) 0.4925(8) 0.6569(6) 0.8671(5) .1130 Uiso calc C(14)
H(15) 0.3178(8) 0.5539(7) 0.9793(5) .1130 Uiso calc C(15)
H(16) 0.1532(7) 0.4245(6) 0.9454(4) .1130 Uiso calc C(16)
H(22) -0.1440(6) 0.5677(5) 0.5465(3) .1130 Uiso calc C(22)
H(23) -0.3545(7) 0.7844(6) 0.5027(4) .1130 Uiso calc C(23)
H(24) -0.4191(7) 0.9298(6) 0.5992(4) .1130 Uiso calc C(24)
H(25) -0.2738(7) 0.8607(5) 0.7377(4) .1130 Uiso calc C(25)
H(26) -0.0673(6) 0.6419(5) 0.7823(3) .1130 Uiso calc C(26)

loop_
_atom_type_symbol
_atom_type_scat_dispersion_real
_atom_type_scat_dispersion_imag
_atom_type_scat_source
C 0.002 0.002 International_Tables_Vol_IV_Table_2.2B
H 0 0 International_Tables_Vol_IV_Table_2.2B
Cl 0.132 0.159 International_Tables_Vol_IV_Table_2.2B
O 0.008 0.006 International_Tables_Vol_IV_Table_2.2B
Sn -0.873 1.424 International_Tables_Vol_IV_Table_2.2B

loop_
_geom_angle_atom_site_label_1
_geom_angle_atom_site_label_2
_geom_angle_atom_site_label_3
_geom_angle_site_symmetry_1
_geom_angle_site_symmetry_2
_geom_angle_site_symmetry_3
_geom_angle
_geom_angle_publ_flag
C(2') Sn(1) C(4) . . . 116.8(2) yes
C(1') Sn(1) C(4) . . . 116.4(2) yes
C(1') Sn(1) C(2') . . . 118.0(2) yes
O(3) Sn(1) C(4) . . . 70.7(2) yes
O(3) Sn(1) C(2') . . . 82.0(2) yes
O(3) Sn(1) C(1') . . . 87.4(2) yes
Cl(1) Sn(1) C(4) . . . 102.80(10) yes
Cl(1) Sn(1) C(2') . . . 98.3(2) yes
Cl(1) Sn(1) C(1') . . . 98.9(2) yes
Cl(1) Sn(1) O(3) . . . 172.53(9) yes
C(1) O(2) C(8) . . . 118.8(5) yes
Sn(1) O(3) C(6) . . . 112.2(3) yes
O(1) C(1) O(2) . . . 122.7(5) yes
O(2) C(1) C(2) . . . 113.1(5) yes
O(1) C(1) C(2) . . . 124.3(5) yes
C(1) C(2) C(3) . . . 114.4(4) yes
C(2) C(3) C(4) . . . 127.8(5) yes
Sn(1) C(4) C(3) . . . 126.9(4) yes
C(3) C(4) C(5) . . . 120.6(5) yes
Sn(1) C(4) C(5) . . . 112.3(3) yes
C(4) C(5) C(6) . . . 110.8(4) yes
O(3) C(6) C(5) . . . 105.4(4) yes
C(5) C(6) C(11) . . . 114.8(4) yes
C(5) C(6) C(7) . . . 110.6(4) yes
O(3) C(6) C(11) . . . 108.3(4) yes
O(3) C(6) C(7) . . . 107.7(4) yes
C(7) C(6) C(11) . . . 109.7(4) yes
O(4) C(7) C(6) . . . 117.1(4) yes
C(6) C(7) C(21) . . . 122.9(4) yes
O(4) C(7) C(21) . . . 120.0(4) yes
O(2) C(8) C(9) . . . 110.1(5) yes
C(6) C(11) C(16) . . . 122.9(5) yes
C(6) C(11) C(12) . . . 118.3(4) yes
C(12) C(11) C(16) . . . 118.7(5) yes
C(11) C(12) C(13) . . . 120.7(5) yes
C(12) C(13) C(14) . . . 119.8(6) yes
C(13) C(14) C(15) . . . 120.3(7) yes
C(14) C(15) C(16) . . . 120.5(6) yes
C(11) C(16) C(15) . . . 120.0(5) yes
C(7) C(21) C(26) . . . 124.2(4) yes
C(7) C(21) C(22) . . . 116.6(4) yes
C(22) C(21) C(26) . . . 119.2(5) yes
C(21) C(22) C(23) . . . 121.0(5) yes
C(22) C(23) C(24) . . . 119.2(5) yes
C(23) C(24) C(25) . . . 120.4(6) yes
C(24) C(25) C(26) . . . 119.9(5) yes
C(21) C(26) C(25) . . . 120.3(5) yes

loop_
_geom_bond_atom_site_label_1
_geom_bond_atom_site_label_2
_geom_bond_site_symmetry_1
_geom_bond_site_symmetry_2
_geom_bond_distance
_geom_bond_publ_flag
Sn(1) Cl(1) . . 2.460(2) yes
Sn(1) O(3) . . 2.575(3) yes
Sn(1) C(1') . . 2.113(6) yes
Sn(1) C(2') . . 2.122(5) yes
Sn(1) C(4) . . 2.144(4) yes
O(1) C(1) . . 1.190(8) yes
O(2) C(1) . . 1.319(7) yes
O(2) C(8) . . 1.473(7) yes
O(3) C(6) . . 1.436(5) yes
O(4) C(7) . . 1.216(6) yes
C(1) C(2) . . 1.498(8) yes
C(2) C(3) . . 1.506(9) yes
C(3) C(4) . . 1.329(7) yes
C(4) C(5) . . 1.508(8) yes
C(5) C(6) . . 1.542(6) yes
C(6) C(7) . . 1.553(6) yes
C(6) C(11) . . 1.538(8) yes
C(7) C(21) . . 1.494(6) yes
C(8) C(9) . . 1.470(10) yes
C(11) C(12) . . 1.390(7) yes
C(11) C(16) . . 1.384(8) yes
C(12) C(13) . . 1.400(10) yes
C(13) C(14) . . 1.360(10) yes
C(14) C(15) . . 1.380(10) yes
C(15) C(16) . . 1.390(10) yes
C(21) C(22) . . 1.389(7) yes
C(21) C(26) . . 1.391(8) yes
C(22) C(23) . . 1.386(7) yes
C(23) C(24) . . 1.390(10) yes
C(24) C(25) . . 1.386(9) yes
C(25) C(26) . . 1.386(6) yes
